data_7221534
loop_
_publ_author_name
'Thangavelu, Sonia G.'
'Pope, Simon J. A.'
'Cahill, Christopher L.'

_publ_section_title
;
 Synthetic, structural, and luminescence study of uranyl coordination
 polymers containing chelating terpyridine and trispyridyltriazine ligands
;
_journal_issue 32
_journal_name_full CrystEngComm
_journal_page_first 6236
_journal_paper_doi 10.1039/C5CE00984G
_journal_volume 17
_journal_year 2015
_chemical_formula_moiety 'C48 H28 N12 O16 S2 U2'
_chemical_formula_sum 'C48 H28 N12 O16 S2 U2'
_chemical_formula_weight 1569.00
_space_group_crystal_system triclinic
_space_group_IT_number 2
_space_group_name_Hall '-P 1'
_space_group_name_H-M_alt 'P -1'
_symmetry_cell_setting triclinic
_symmetry_Int_Tables_number 2
_symmetry_space_group_name_Hall '-P 1'
_symmetry_space_group_name_H-M 'P -1'
_atom_sites_solution_hydrogens geom
_audit_creation_method SHELXL-2013
_audit_update_record
;
2015-05-14 deposited with the CCDC.
2015-07-13 downloaded from the CCDC.
;
_cell_angle_alpha 67.557(6)
_cell_angle_beta 77.931(7)
_cell_angle_gamma 85.379(7)
_cell_formula_units_Z 1
_cell_length_a 9.314(4)
_cell_length_b 10.897(5)
_cell_length_c 14.017(6)
_cell_measurement_reflns_used 7028
_cell_measurement_temperature 298(2)
_cell_measurement_theta_max 30.22
_cell_measurement_theta_min 1.60
_cell_volume 1285.8(10)
_computing_cell_refinement 'SAINT, Bruker-AXS'
_computing_data_collection 'APEX, Bruker-AXS'
_computing_data_reduction 'SAINT, Bruker-AXS'
_computing_molecular_graphics 'SHELCL-2013 (Sheldrick, 2013)'
_computing_publication_material 'WINGX (Farrugia, 2013)'
_computing_structure_refinement 'SHELXL-2013 (Sheldrick, 2013)'
_computing_structure_solution 'SHELXS-2013 (Sheldrick, 2013)'
_diffrn_ambient_temperature 298(2)
_diffrn_measured_fraction_theta_full 0.992
_diffrn_measured_fraction_theta_max 0.917
_diffrn_measurement_device_type 'Bruker APEX CCD'
_diffrn_measurement_method 'omega and phi scans'
_diffrn_radiation_type MoK\a
_diffrn_radiation_wavelength 0.71073
_diffrn_reflns_av_R_equivalents 0.0434
_diffrn_reflns_av_unetI/netI 0.0530
_diffrn_reflns_laue_measured_fraction_full 0.992
_diffrn_reflns_laue_measured_fraction_max 0.917
_diffrn_reflns_limit_h_max 13
_diffrn_reflns_limit_h_min -13
_diffrn_reflns_limit_k_max 11
_diffrn_reflns_limit_k_min -15
_diffrn_reflns_limit_l_max 19
_diffrn_reflns_limit_l_min -19
_diffrn_reflns_number 25026
_diffrn_reflns_point_group_measured_fraction_full 0.992
_diffrn_reflns_point_group_measured_fraction_max 0.917
_diffrn_reflns_theta_full 25.000
_diffrn_reflns_theta_max 30.223
_diffrn_reflns_theta_min 1.602
_diffrn_source 'fine-focused sealed tube'
_diffrn_source_type 'Bruker APEX CCD'
_exptl_absorpt_coefficient_mu 6.454
_exptl_absorpt_correction_T_max 0.4852
_exptl_absorpt_correction_T_min 0.3735
_exptl_absorpt_correction_type multi-scan
_exptl_absorpt_process_details 'SADABS, G. Sheldrick (1999)'
_exptl_crystal_colour yellow-green
_exptl_crystal_density_diffrn 2.026
_exptl_crystal_density_method 'not measured'
_exptl_crystal_description block
_exptl_crystal_F_000 744
_exptl_crystal_size_max 0.190
_exptl_crystal_size_mid 0.135
_exptl_crystal_size_min 0.131
_refine_diff_density_max 0.749
_refine_diff_density_min -0.926
_refine_diff_density_rms 0.131
_refine_ls_extinction_method none
_refine_ls_goodness_of_fit_ref 1.016
_refine_ls_hydrogen_treatment constr
_refine_ls_matrix_type full
_refine_ls_number_parameters 361
_refine_ls_number_reflns 7028
_refine_ls_number_restraints 0
_refine_ls_restrained_S_all 1.016
_refine_ls_R_factor_all 0.0529
_refine_ls_R_factor_gt 0.0333
_refine_ls_shift/su_max 0.002
_refine_ls_shift/su_mean 0.000
_refine_ls_structure_factor_coef Fsqd
_refine_ls_weighting_details 'w=1/[\s^2^(Fo^2^)+(0.0288P)^2^+0.1772P] where P=(Fo^2^+2Fc^2^)/3'
_refine_ls_weighting_scheme calc
_refine_ls_wR_factor_gt 0.0623
_refine_ls_wR_factor_ref 0.0681
_reflns_Friedel_coverage 0.000
_reflns_number_gt 5506
_reflns_number_total 7028
_reflns_threshold_expression 'I > 2\s(I)'
_cod_data_source_file c5ce00984g2.cif
_cod_data_source_block compound7
_cod_depositor_comments 'Adding full bibliography for 7221528--7221534.cif.'
_cod_database_code 7221534
_shelx_space_group_comment
;
The symmetry employed for this shelxl refinement is uniquely defined
by the following loop, which should always be used as a source of
symmetry information in preference to the above space-group names.
They are only intended as comments.
;
_shelx_estimated_absorpt_t_min 0.374
_shelx_estimated_absorpt_t_max 0.485
_shelxl_version_number 2013-4

loop_
_space_group_symop_operation_xyz
'x, y, z'
'-x, -y, -z'

loop_
_atom_site_label
_atom_site_type_symbol
_atom_site_fract_x
_atom_site_fract_y
_atom_site_fract_z
_atom_site_U_iso_or_equiv
_atom_site_adp_type
_atom_site_occupancy
_atom_site_site_symmetry_order
_atom_site_calc_flag
_atom_site_refinement_flags_posn
_atom_site_refinement_flags_adp
U1 U 0.06270(2) 0.21105(2) 0.77261(2) 0.03313(6) Uani 1 1 d . .
S1 S 0.26616(12) 0.40282(12) 1.05477(9) 0.0409(3) Uani 1 1 d . .
O1 O 0.2255(3) 0.3007(3) 0.7048(2) 0.0421(7) Uani 1 1 d . .
O2 O -0.0949(3) 0.1152(3) 0.8382(2) 0.0459(8) Uani 1 1 d . .
O6 O 0.0378(4) 0.5945(3) 1.2197(2) 0.0487(8) Uani 1 1 d . .
O3 O 0.1091(4) 0.1904(3) 0.9299(2) 0.0466(8) Uani 1 1 d . .
O4 O 0.3401(4) 0.2350(4) 0.9258(3) 0.0657(10) Uani 1 1 d . .
O5 O 0.2792(4) 0.5762(4) 1.1718(3) 0.0566(9) Uani 1 1 d . .
N1 N -0.0601(4) 0.3042(3) 0.6061(3) 0.0355(8) Uani 1 1 d . .
N2 N 0.1318(4) 0.1031(3) 0.6350(2) 0.0314(7) Uani 1 1 d . .
N6 N 0.2154(4) -0.0067(3) 0.8200(2) 0.0342(8) Uani 1 1 d . .
N5 N 0.2867(4) -0.0417(3) 0.5702(3) 0.0365(8) Uani 1 1 d . .
N3 N 0.1415(4) 0.1145(3) 0.4623(3) 0.0359(8) Uani 1 1 d . .
C9 C 0.2742(5) 0.0483(5) 0.2913(3) 0.0429(11) Uani 1 1 d . .
H9 H 0.2127 0.1220 0.2795 0.051 Uiso 1 1 calc R U
N4 N 0.3945(4) -0.1269(4) 0.4105(3) 0.0395(8) Uani 1 1 d . .
C1 C -0.1651(5) 0.3961(5) 0.5975(3) 0.0420(10) Uani 1 1 d . .
H1 H -0.1961 0.4260 0.6524 0.050 Uiso 1 1 calc R U
C6 C 0.0922(5) 0.1558(4) 0.5408(3) 0.0321(9) Uani 1 1 d . .
C2 C -0.2300(5) 0.4489(5) 0.5097(4) 0.0476(12) Uani 1 1 d . .
H2 H -0.3017 0.5143 0.5055 0.057 Uiso 1 1 calc R U
C14 C 0.2689(4) -0.0627(4) 0.7496(3) 0.0325(9) Uani 1 1 d . .
C3 C -0.1870(5) 0.4035(5) 0.4291(3) 0.0448(11) Uani 1 1 d . .
H3 H -0.2301 0.4361 0.3700 0.054 Uiso 1 1 calc R U
C20 C 0.1512(5) 0.3086(4) 1.0294(3) 0.0371(10) Uani 1 1 d . .
C4 C -0.0796(5) 0.3094(4) 0.4382(3) 0.0415(11) Uani 1 1 d . .
H4 H -0.0477 0.2778 0.3843 0.050 Uiso 1 1 calc R U
C18 C 0.2479(5) -0.0659(4) 0.9171(3) 0.0414(11) Uani 1 1 d . .
H18 H 0.2110 -0.0292 0.9673 0.050 Uiso 1 1 calc R U
C5 C -0.0185(4) 0.2612(4) 0.5260(3) 0.0314(9) Uani 1 1 d . .
C7 C 0.2421(5) 0.0200(4) 0.4788(3) 0.0343(9) Uani 1 1 d . .
C16 C 0.3870(5) -0.2337(5) 0.8705(4) 0.0465(11) Uani 1 1 d . .
H16 H 0.4436 -0.3105 0.8876 0.056 Uiso 1 1 calc R U
C13 C 0.2289(5) 0.0041(4) 0.6448(3) 0.0319(9) Uani 1 1 d . .
C21 C 0.0114(5) 0.3156(5) 1.0787(3) 0.0409(10) Uani 1 1 d . .
H21 H -0.0664 0.2711 1.0740 0.049 Uiso 1 1 calc R U
C11 C 0.4245(5) -0.1023(5) 0.2305(4) 0.0471(12) Uani 1 1 d . .
H11 H 0.4672 -0.1328 0.1774 0.057 Uiso 1 1 calc R U
C23 C 0.1246(5) 0.4514(4) 1.1319(3) 0.0356(9) Uani 1 1 d . .
C15 C 0.3559(5) -0.1742(4) 0.7708(3) 0.0406(10) Uani 1 1 d . .
H15 H 0.3929 -0.2088 0.7193 0.049 Uiso 1 1 calc R U
C22 C -0.0046(5) 0.3970(4) 1.1379(3) 0.0409(10) Uani 1 1 d . .
H22 H -0.0936 0.4117 1.1767 0.049 Uiso 1 1 calc R U
C17 C 0.3338(5) -0.1786(5) 0.9446(3) 0.0446(11) Uani 1 1 d . .
H17 H 0.3552 -0.2166 1.0117 0.053 Uiso 1 1 calc R U
C19 C 0.2085(6) 0.2398(5) 0.9563(3) 0.0445(11) Uani 1 1 d . .
C24 C 0.1536(5) 0.5474(4) 1.1762(3) 0.0407(10) Uani 1 1 d . .
C12 C 0.4502(5) -0.1658(5) 0.3312(4) 0.0499(12) Uani 1 1 d . .
H12 H 0.5102 -0.2406 0.3445 0.060 Uiso 1 1 calc R U
C8 C 0.3065(5) -0.0212(4) 0.3896(3) 0.0354(9) Uani 1 1 d . .
C10 C 0.3361(5) 0.0053(5) 0.2106(4) 0.0471(12) Uani 1 1 d . .
H10 H 0.3167 0.0501 0.1433 0.057 Uiso 1 1 calc R U
OW1 O -0.4285(4) 0.7181(5) 0.5630(3) 0.0831(13) Uani 1 1 d . .
OW2 O 0.5404(5) 0.5062(5) 1.2488(4) 0.117(2) Uani 1 1 d . .

loop_
_atom_site_aniso_label
_atom_site_aniso_U_11
_atom_site_aniso_U_22
_atom_site_aniso_U_33
_atom_site_aniso_U_23
_atom_site_aniso_U_13
_atom_site_aniso_U_12
U1 0.04068(10) 0.03418(9) 0.02716(8) -0.01482(6) -0.00608(6) 0.00096(6)
S1 0.0363(6) 0.0512(7) 0.0461(6) -0.0298(6) -0.0118(5) 0.0075(5)
O1 0.0448(18) 0.0388(18) 0.0399(17) -0.0135(14) -0.0045(14) -0.0009(14)
O2 0.0478(18) 0.055(2) 0.0363(16) -0.0194(15) -0.0056(14) -0.0050(15)
O6 0.065(2) 0.0434(19) 0.0482(19) -0.0298(16) -0.0139(17) 0.0150(16)
O3 0.065(2) 0.048(2) 0.0368(17) -0.0232(15) -0.0177(16) -0.0011(16)
O4 0.054(2) 0.088(3) 0.074(3) -0.058(2) -0.004(2) 0.006(2)
O5 0.058(2) 0.069(3) 0.057(2) -0.0374(19) -0.0102(18) -0.0089(19)
N1 0.044(2) 0.0323(19) 0.0303(18) -0.0115(15) -0.0087(16) 0.0043(16)
N2 0.041(2) 0.0328(19) 0.0234(16) -0.0129(14) -0.0080(15) 0.0023(15)
N6 0.043(2) 0.0341(19) 0.0251(17) -0.0102(15) -0.0065(15) -0.0025(16)
N5 0.045(2) 0.037(2) 0.0258(17) -0.0110(15) -0.0074(16) 0.0066(16)
N3 0.045(2) 0.035(2) 0.0283(17) -0.0137(15) -0.0061(16) 0.0030(16)
C9 0.051(3) 0.048(3) 0.031(2) -0.017(2) -0.008(2) 0.003(2)
N4 0.042(2) 0.042(2) 0.038(2) -0.0219(17) -0.0038(17) 0.0035(17)
C1 0.049(3) 0.043(3) 0.036(2) -0.019(2) -0.009(2) 0.009(2)
C6 0.041(2) 0.029(2) 0.027(2) -0.0105(17) -0.0059(18) -0.0006(18)
C2 0.052(3) 0.038(3) 0.046(3) -0.010(2) -0.010(2) 0.010(2)
C14 0.037(2) 0.031(2) 0.027(2) -0.0091(17) -0.0042(17) -0.0013(18)
C3 0.055(3) 0.044(3) 0.036(2) -0.011(2) -0.019(2) 0.007(2)
C20 0.048(3) 0.035(2) 0.035(2) -0.0185(19) -0.015(2) 0.0061(19)
C4 0.058(3) 0.034(2) 0.031(2) -0.0111(19) -0.014(2) 0.009(2)
C18 0.055(3) 0.041(3) 0.030(2) -0.0130(19) -0.008(2) -0.009(2)
C5 0.038(2) 0.030(2) 0.0257(19) -0.0107(17) -0.0052(17) -0.0004(17)
C7 0.040(2) 0.032(2) 0.029(2) -0.0122(17) -0.0018(18) -0.0024(18)
C16 0.044(3) 0.044(3) 0.049(3) -0.010(2) -0.020(2) 0.011(2)
C13 0.042(2) 0.026(2) 0.028(2) -0.0100(17) -0.0083(18) -0.0006(18)
C21 0.042(3) 0.048(3) 0.038(2) -0.021(2) -0.008(2) -0.006(2)
C11 0.046(3) 0.063(3) 0.041(3) -0.033(2) 0.005(2) -0.010(2)
C23 0.043(2) 0.037(2) 0.030(2) -0.0163(18) -0.0104(19) 0.0084(19)
C15 0.043(3) 0.040(3) 0.038(2) -0.015(2) -0.010(2) 0.006(2)
C22 0.041(3) 0.047(3) 0.034(2) -0.017(2) -0.005(2) 0.007(2)
C17 0.050(3) 0.046(3) 0.034(2) -0.004(2) -0.018(2) -0.004(2)
C19 0.056(3) 0.045(3) 0.036(2) -0.019(2) -0.008(2) 0.006(2)
C24 0.056(3) 0.037(3) 0.031(2) -0.0139(19) -0.013(2) 0.004(2)
C12 0.045(3) 0.054(3) 0.060(3) -0.033(3) -0.005(2) 0.002(2)
C8 0.037(2) 0.037(2) 0.033(2) -0.0164(19) -0.0004(18) -0.0032(19)
C10 0.051(3) 0.062(3) 0.033(2) -0.022(2) -0.006(2) -0.006(2)
OW1 0.065(3) 0.093(3) 0.084(3) -0.023(3) -0.022(2) 0.014(2)
OW2 0.085(3) 0.095(4) 0.117(4) 0.027(3) -0.032(3) -0.005(3)

loop_
_atom_type_symbol
_atom_type_description
_atom_type_scat_dispersion_real
_atom_type_scat_dispersion_imag
_atom_type_scat_source
C C 0.0033 0.0016 'International Tables Vol C Tables 4.2.6.8 and 6.1.1.4'
H H 0.0000 0.0000 'International Tables Vol C Tables 4.2.6.8 and 6.1.1.4'
N N 0.0061 0.0033 'International Tables Vol C Tables 4.2.6.8 and 6.1.1.4'
O O 0.0106 0.0060 'International Tables Vol C Tables 4.2.6.8 and 6.1.1.4'
S S 0.1246 0.1234 'International Tables Vol C Tables 4.2.6.8 and 6.1.1.4'
U U -9.6767 9.6646 'International Tables Vol C Tables 4.2.6.8 and 6.1.1.4'

loop_
_geom_angle_atom_site_label_1
_geom_angle_atom_site_label_2
_geom_angle_atom_site_label_3
_geom_angle
_geom_angle_site_symmetry_1
_geom_angle_site_symmetry_3
O2 U1 O1 177.01(13) . .
O2 U1 O3 89.04(13) . .
O1 U1 O3 91.99(13) . .
O2 U1 O6 96.13(14) . 2_567
O1 U1 O6 86.81(13) . 2_567
O3 U1 O6 81.07(11) . 2_567
O2 U1 N2 94.24(13) . .
O1 U1 N2 83.18(12) . .
O3 U1 N2 140.24(11) . .
O6 U1 N2 137.53(11) 2_567 .
O2 U1 N6 88.31(13) . .
O1 U1 N6 89.15(13) . .
O3 U1 N6 78.53(11) . .
O6 U1 N6 159.05(11) 2_567 .
N2 U1 N6 62.01(10) . .
O2 U1 N1 87.09(13) . .
O1 U1 N1 92.99(12) . .
O3 U1 N1 157.79(11) . .
O6 U1 N1 77.61(11) 2_567 .
N2 U1 N1 61.92(11) . .
N6 U1 N1 123.16(10) . .
C23 S1 C20 91.8(2) . .
C24 O6 U1 141.6(3) . 2_567
C19 O3 U1 132.8(3) . .
C1 N1 C5 117.6(4) . .
C1 N1 U1 121.2(3) . .
C5 N1 U1 121.2(3) . .
C13 N2 C6 114.7(3) . .
C13 N2 U1 122.2(2) . .
C6 N2 U1 122.2(3) . .
C14 N6 C18 117.3(4) . .
C14 N6 U1 122.1(3) . .
C18 N6 U1 120.5(3) . .
C13 N5 C7 115.1(3) . .
C7 N3 C6 116.0(3) . .
C8 C9 C10 118.2(4) . .
C8 C9 H9 120.9 . .
C10 C9 H9 120.9 . .
C12 N4 C8 116.7(4) . .
N1 C1 C2 122.5(4) . .
N1 C1 H1 118.7 . .
C2 C1 H1 118.7 . .
N3 C6 N2 124.3(4) . .
N3 C6 C5 118.0(3) . .
N2 C6 C5 117.6(3) . .
C3 C2 C1 119.2(4) . .
C3 C2 H2 120.4 . .
C1 C2 H2 120.4 . .
N6 C14 C15 123.5(4) . .
N6 C14 C13 115.6(4) . .
C15 C14 C13 120.9(4) . .
C4 C3 C2 118.2(4) . .
C4 C3 H3 120.9 . .
C2 C3 H3 120.9 . .
C21 C20 C19 128.6(4) . .
C21 C20 S1 111.1(3) . .
C19 C20 S1 120.2(3) . .
C3 C4 C5 120.4(4) . .
C3 C4 H4 119.8 . .
C5 C4 H4 119.8 . .
N6 C18 C17 122.6(4) . .
N6 C18 H18 118.7 . .
C17 C18 H18 118.7 . .
N1 C5 C4 122.2(4) . .
N1 C5 C6 115.8(3) . .
C4 C5 C6 122.0(4) . .
N3 C7 N5 124.5(4) . .
N3 C7 C8 117.0(4) . .
N5 C7 C8 118.5(4) . .
C17 C16 C15 119.7(4) . .
C17 C16 H16 120.2 . .
C15 C16 H16 120.2 . .
N5 C13 N2 125.2(4) . .
N5 C13 C14 118.2(4) . .
N2 C13 C14 116.5(3) . .
C20 C21 C22 113.2(4) . .
C20 C21 H21 123.4 . .
C22 C21 H21 123.4 . .
C10 C11 C12 118.4(4) . .
C10 C11 H11 120.8 . .
C12 C11 H11 120.8 . .
C22 C23 C24 129.3(4) . .
C22 C23 S1 111.6(3) . .
C24 C23 S1 119.0(3) . .
C14 C15 C16 118.3(4) . .
C14 C15 H15 120.8 . .
C16 C15 H15 120.8 . .
C23 C22 C21 112.3(4) . .
C23 C22 H22 123.8 . .
C21 C22 H22 123.8 . .
C16 C17 C18 118.6(4) . .
C16 C17 H17 120.7 . .
C18 C17 H17 120.7 . .
O4 C19 O3 125.8(4) . .
O4 C19 C20 119.6(4) . .
O3 C19 C20 114.6(4) . .
O5 C24 O6 124.5(4) . .
O5 C24 C23 120.5(4) . .
O6 C24 C23 115.0(4) . .
N4 C12 C11 124.1(5) . .
N4 C12 H12 118.0 . .
C11 C12 H12 118.0 . .
N4 C8 C9 123.2(4) . .
N4 C8 C7 116.5(4) . .
C9 C8 C7 120.3(4) . .
C11 C10 C9 119.4(4) . .
C11 C10 H10 120.3 . .
C9 C10 H10 120.3 . .

loop_
_geom_bond_atom_site_label_1
_geom_bond_atom_site_label_2
_geom_bond_distance
_geom_bond_site_symmetry_2
U1 O2 1.744(3) .
U1 O1 1.756(3) .
U1 O3 2.259(3) .
U1 O6 2.278(3) 2_567
U1 N2 2.572(3) .
U1 N6 2.596(4) .
U1 N1 2.628(3) .
S1 C23 1.708(4) .
S1 C20 1.715(4) .
O6 C24 1.293(5) .
O6 U1 2.278(3) 2_567
O3 C19 1.289(5) .
O4 C19 1.214(5) .
O5 C24 1.219(5) .
N1 C1 1.331(5) .
N1 C5 1.350(5) .
N2 C13 1.335(5) .
N2 C6 1.340(5) .
N6 C14 1.342(5) .
N6 C18 1.353(5) .
N5 C13 1.323(5) .
N5 C7 1.336(5) .
N3 C7 1.322(5) .
N3 C6 1.326(5) .
C9 C8 1.379(6) .
C9 C10 1.386(6) .
C9 H9 0.9300 .
N4 C12 1.330(5) .
N4 C8 1.332(5) .
C1 C2 1.388(6) .
C1 H1 0.9300 .
C6 C5 1.463(5) .
C2 C3 1.374(6) .
C2 H2 0.9300 .
C14 C15 1.374(6) .
C14 C13 1.482(5) .
C3 C4 1.363(6) .
C3 H3 0.9300 .
C20 C21 1.351(6) .
C20 C19 1.480(6) .
C4 C5 1.365(5) .
C4 H4 0.9300 .
C18 C17 1.381(6) .
C18 H18 0.9300 .
C7 C8 1.481(5) .
C16 C17 1.377(6) .
C16 C15 1.380(6) .
C16 H16 0.9300 .
C21 C22 1.410(6) .
C21 H21 0.9300 .
C11 C10 1.350(7) .
C11 C12 1.377(7) .
C11 H11 0.9300 .
C23 C22 1.357(6) .
C23 C24 1.471(6) .
C15 H15 0.9300 .
C22 H22 0.9300 .
C17 H17 0.9300 .
C12 H12 0.9300 .
C10 H10 0.9300 .

loop_
_geom_torsion_atom_site_label_1
_geom_torsion_atom_site_label_2
_geom_torsion_atom_site_label_3
_geom_torsion_atom_site_label_4
_geom_torsion
_geom_torsion_site_symmetry_1
C5 N1 C1 C2 -0.9(7) .
U1 N1 C1 C2 178.8(3) .
C7 N3 C6 N2 -3.8(6) .
C7 N3 C6 C5 179.5(4) .
C13 N2 C6 N3 0.9(6) .
U1 N2 C6 N3 170.4(3) .
C13 N2 C6 C5 177.6(4) .
U1 N2 C6 C5 -12.9(5) .
N1 C1 C2 C3 1.3(7) .
C18 N6 C14 C15 -1.2(6) .
U1 N6 C14 C15 176.8(3) .
C18 N6 C14 C13 179.1(4) .
U1 N6 C14 C13 -2.9(5) .
C1 C2 C3 C4 -1.2(7) .
C23 S1 C20 C21 0.0(4) .
C23 S1 C20 C19 176.5(4) .
C2 C3 C4 C5 0.8(7) .
C14 N6 C18 C17 0.7(6) .
U1 N6 C18 C17 -177.3(3) .
C1 N1 C5 C4 0.5(6) .
U1 N1 C5 C4 -179.2(3) .
C1 N1 C5 C6 -177.2(4) .
U1 N1 C5 C6 3.1(5) .
C3 C4 C5 N1 -0.4(7) .
C3 C4 C5 C6 177.1(4) .
N3 C6 C5 N1 -176.9(4) .
N2 C6 C5 N1 6.1(6) .
N3 C6 C5 C4 5.4(6) .
N2 C6 C5 C4 -171.5(4) .
C6 N3 C7 N5 5.5(6) .
C6 N3 C7 C8 -175.8(4) .
C13 N5 C7 N3 -4.0(6) .
C13 N5 C7 C8 177.3(4) .
C7 N5 C13 N2 0.6(6) .
C7 N5 C13 C14 177.7(4) .
C6 N2 C13 N5 0.8(6) .
U1 N2 C13 N5 -168.7(3) .
C6 N2 C13 C14 -176.3(3) .
U1 N2 C13 C14 14.2(5) .
N6 C14 C13 N5 175.5(4) .
C15 C14 C13 N5 -4.1(6) .
N6 C14 C13 N2 -7.1(5) .
C15 C14 C13 N2 173.2(4) .
C19 C20 C21 C22 -176.3(4) .
S1 C20 C21 C22 -0.2(5) .
C20 S1 C23 C22 0.2(3) .
C20 S1 C23 C24 -176.4(4) .
N6 C14 C15 C16 1.7(7) .
C13 C14 C15 C16 -178.7(4) .
C17 C16 C15 C14 -1.6(7) .
C24 C23 C22 C21 175.8(4) .
S1 C23 C22 C21 -0.3(5) .
C20 C21 C22 C23 0.3(6) .
C15 C16 C17 C18 1.2(7) .
N6 C18 C17 C16 -0.7(7) .
U1 O3 C19 O4 -52.4(7) .
U1 O3 C19 C20 126.9(4) .
C21 C20 C19 O4 -174.0(5) .
S1 C20 C19 O4 10.2(6) .
C21 C20 C19 O3 6.6(7) .
S1 C20 C19 O3 -169.2(3) .
U1 O6 C24 O5 46.8(7) 2_567
U1 O6 C24 C23 -134.3(4) 2_567
C22 C23 C24 O5 172.8(5) .
S1 C23 C24 O5 -11.3(6) .
C22 C23 C24 O6 -6.2(7) .
S1 C23 C24 O6 169.7(3) .
C8 N4 C12 C11 1.4(7) .
C10 C11 C12 N4 -0.9(7) .
C12 N4 C8 C9 -1.1(6) .
C12 N4 C8 C7 178.7(4) .
C10 C9 C8 N4 0.4(7) .
C10 C9 C8 C7 -179.4(4) .
N3 C7 C8 N4 -172.3(4) .
N5 C7 C8 N4 6.5(6) .
N3 C7 C8 C9 7.5(6) .
N5 C7 C8 C9 -173.7(4) .
C12 C11 C10 C9 0.0(7) .
C8 C9 C10 C11 0.2(7) .
